data_4507440
loop_
_publ_author_name
'Kang, Myeong Jin'
'Miyazaki, Eigo'
'Osaka, Itaru'
'Takimiya, Kazuo'
'Nakao, Akiko'

_publ_section_title
;
 Diphenyl Derivatives of Dinaphtho[2,3-b:2',3'-f]thieno[3,2-b]thiophene:
 Organic Semiconductors for Thermally Stable Thin-Film Transistors.
;
_journal_issue 7
_journal_name_full 'ACS applied materials &amp; interfaces'
_journal_page_first 2331
_journal_page_last 2336
_journal_paper_doi 10.1021/am3026163
_journal_volume 5
_journal_year 2013
_chemical_formula_moiety 'C34 H20 S2'
_chemical_formula_sum 'C34 H20 S2'
_chemical_formula_weight 492.62
_chemical_name_common 29DPhDNTT
_chemical_name_systematic
; 
29DPhDNTT 
;
_space_group_IT_number 14
_symmetry_cell_setting monoclinic
_symmetry_Int_Tables_number 14
_symmetry_space_group_name_Hall '-P 2ybc'
_symmetry_space_group_name_H-M 'P 1 21/c 1'
_atom_sites_solution_hydrogens geom
_atom_sites_solution_primary direct
_atom_sites_solution_secondary difmap
_audit_creation_method SHELXL-97
_cell_angle_alpha 90.00
_cell_angle_beta 94.301(4)
_cell_angle_gamma 90.00
_cell_formula_units_Z 2
_cell_length_a 24.320(7)
_cell_length_b 7.613(2)
_cell_length_c 6.1826(18)
_cell_measurement_reflns_used 2725
_cell_measurement_temperature 173(2)
_cell_measurement_theta_max 27.4835
_cell_measurement_theta_min 3.1436
_cell_volume 1141.5(6)
_computing_cell_refinement 'CrystalClear (Rigaku Corp., 2000)'
_computing_data_collection 'CrystalClear (Rigaku Corp., 2000)'
_computing_data_reduction 'CrystalClear (Rigaku Corp., 2000)'
_computing_structure_refinement 'SHELXL-97 (Sheldrick, 1997)'
_computing_structure_solution 'SHELXS-97 (Sheldrick, 1990)'
_diffrn_ambient_temperature 173(2)
_diffrn_detector_area_resol_mean 14.71
_diffrn_measured_fraction_theta_full 0.951
_diffrn_measured_fraction_theta_max 0.951
_diffrn_measurement_device_type 'Rigaku CCD Mercury'
_diffrn_measurement_method \w
_diffrn_radiation_monochromator graphite
_diffrn_radiation_source 'Rotating Anode'
_diffrn_radiation_type MoK\a
_diffrn_radiation_wavelength 0.71073
_diffrn_reflns_av_R_equivalents 0.0347
_diffrn_reflns_av_sigmaI/netI 0.0470
_diffrn_reflns_limit_h_max 31
_diffrn_reflns_limit_h_min -29
_diffrn_reflns_limit_k_max 10
_diffrn_reflns_limit_k_min -9
_diffrn_reflns_limit_l_max 6
_diffrn_reflns_limit_l_min -7
_diffrn_reflns_number 5901
_diffrn_reflns_theta_full 27.96
_diffrn_reflns_theta_max 27.96
_diffrn_reflns_theta_min 1.68
_diffrn_standards_number 8323
_exptl_absorpt_coefficient_mu 0.257
_exptl_absorpt_correction_T_max 0.9923
_exptl_absorpt_correction_T_min 0.7830
_exptl_absorpt_correction_type multi-scan
_exptl_crystal_colour Yellow
_exptl_crystal_density_diffrn 1.433
_exptl_crystal_density_method 'not measured'
_exptl_crystal_description Platelet
_exptl_crystal_F_000 512
_exptl_crystal_size_max 0.50
_exptl_crystal_size_mid 0.40
_exptl_crystal_size_min 0.03
_refine_diff_density_max 0.450
_refine_diff_density_min -0.450
_refine_diff_density_rms 0.074
_refine_ls_extinction_method none
_refine_ls_goodness_of_fit_ref 1.250
_refine_ls_hydrogen_treatment noref
_refine_ls_matrix_type full
_refine_ls_number_parameters 163
_refine_ls_number_reflns 2595
_refine_ls_number_restraints 0
_refine_ls_restrained_S_all 1.250
_refine_ls_R_factor_all 0.0642
_refine_ls_R_factor_gt 0.0540
_refine_ls_shift/su_max 0.001
_refine_ls_shift/su_mean 0.000
_refine_ls_structure_factor_coef Fsqd
_refine_ls_weighting_details 'calc w=1/[\s^2^(Fo^2^)+(0.1000P)^2^+0.0000P] where P=(Fo^2^+2Fc^2^)/3'
_refine_ls_weighting_scheme calc
_refine_ls_wR_factor_gt 0.1615
_refine_ls_wR_factor_ref 0.1679
_reflns_number_gt 2220
_reflns_number_total 2595
_reflns_threshold_expression >2sigma(I)
_cod_data_source_file am3026163_si_001.cif
_cod_data_source_block 29DPhDNTT
_cod_depositor_comments
;
The following automatic conversions were performed:

'_exptl_absorpt_correction_type' value 'Multi-scan' changed to
'multi-scan' according to
/home/saulius/struct/CIF-dictionaries/cif_core.dic dictionary named
'cif_core.dic' version 2.4.2 from 2011-04-26.

Automatic conversion script
Id: cif_fix_values 1891 2012-01-12 08:04:46Z andrius 
;
_cod_original_cell_volume 1141.4(6)
_cod_original_sg_symbol_H-M P21/c
_cod_database_code 4507440

loop_
_symmetry_equiv_pos_as_xyz
'x, y, z'
'-x, y+1/2, -z+1/2'
'-x, -y, -z'
'x, -y-1/2, z-1/2'

loop_
_atom_site_label
_atom_site_type_symbol
_atom_site_fract_x
_atom_site_fract_y
_atom_site_fract_z
_atom_site_U_iso_or_equiv
_atom_site_adp_type
_atom_site_occupancy
_atom_site_symmetry_multiplicity
_atom_site_calc_flag
_atom_site_refinement_flags
S1 S 0.53283(2) -0.10407(7) 0.29778(9) 0.0233(2) Uani 1 1 d .
C1 C 0.58862(8) -0.0553(3) 0.1454(3) 0.0219(4) Uani 1 1 d .
C2 C 0.64334(9) -0.0810(3) 0.2125(4) 0.0228(5) Uani 1 1 d .
H1 H 0.6535 -0.1310 0.3506 0.027 Uiso 1 1 calc R
C3 C 0.68429(8) -0.0319(3) 0.0730(4) 0.0228(5) Uani 1 1 d .
C4 C 0.74126(9) -0.0479(3) 0.1410(4) 0.0238(5) Uani 1 1 d .
H2 H 0.7517 -0.0963 0.2796 0.029 Uiso 1 1 calc R
C5 C 0.78185(9) 0.0053(3) 0.0104(4) 0.0246(5) Uani 1 1 d .
C6 C 0.76551(9) 0.0706(3) -0.2005(4) 0.0270(5) Uani 1 1 d .
H3 H 0.7931 0.1025 -0.2943 0.032 Uiso 1 1 calc R
C7 C 0.71100(9) 0.0887(3) -0.2717(4) 0.0248(5) Uani 1 1 d .
H4 H 0.7015 0.1333 -0.4130 0.030 Uiso 1 1 calc R
C8 C 0.66845(8) 0.0412(3) -0.1362(3) 0.0217(5) Uani 1 1 d .
C9 C 0.61194(9) 0.0662(3) -0.2019(4) 0.0222(4) Uani 1 1 d .
H5 H 0.6013 0.1145 -0.3404 0.027 Uiso 1 1 calc R
C10 C 0.57231(8) 0.0197(3) -0.0631(3) 0.0200(4) Uani 1 1 d .
C11 C 0.48703(8) -0.0304(3) 0.0871(3) 0.0202(4) Uani 1 1 d .
C12 C 0.84140(9) -0.0002(3) 0.0906(4) 0.0250(5) Uani 1 1 d .
C13 C 0.86011(10) -0.1140(3) 0.2576(4) 0.0329(6) Uani 1 1 d .
H6 H 0.8349 -0.1914 0.3190 0.039 Uiso 1 1 calc R
C14 C 0.91561(10) -0.1148(3) 0.3350(4) 0.0362(6) Uani 1 1 d .
H7 H 0.9278 -0.1917 0.4497 0.043 Uiso 1 1 calc R
C15 C 0.95295(10) -0.0039(4) 0.2452(4) 0.0347(6) Uani 1 1 d .
H8 H 0.9907 -0.0052 0.2971 0.042 Uiso 1 1 calc R
C16 C 0.93483(10) 0.1082(3) 0.0798(4) 0.0322(6) Uani 1 1 d .
H9 H 0.9604 0.1841 0.0181 0.039 Uiso 1 1 calc R
C17 C 0.87969(9) 0.1119(3) 0.0020(4) 0.0297(5) Uani 1 1 d .
H10 H 0.8679 0.1906 -0.1114 0.036 Uiso 1 1 calc R

loop_
_atom_site_aniso_label
_atom_site_aniso_U_11
_atom_site_aniso_U_22
_atom_site_aniso_U_33
_atom_site_aniso_U_23
_atom_site_aniso_U_13
_atom_site_aniso_U_12
S1 0.0244(3) 0.0246(3) 0.0214(3) 0.00488(19) 0.0052(2) 0.00161(19)
C1 0.0276(11) 0.0165(10) 0.0218(10) 0.0013(8) 0.0042(8) -0.0001(8)
C2 0.0277(11) 0.0200(11) 0.0208(11) 0.0011(8) 0.0035(8) 0.0007(8)
C3 0.0269(11) 0.0183(11) 0.0234(11) 0.0004(8) 0.0041(8) -0.0003(8)
C4 0.0272(11) 0.0218(11) 0.0225(11) 0.0027(8) 0.0032(8) 0.0017(8)
C5 0.0257(10) 0.0208(11) 0.0276(12) -0.0010(8) 0.0038(9) 0.0012(8)
C6 0.0278(11) 0.0250(12) 0.0289(12) 0.0026(9) 0.0065(9) -0.0014(9)
C7 0.0290(11) 0.0231(12) 0.0225(11) 0.0016(8) 0.0039(9) -0.0014(8)
C8 0.0273(10) 0.0171(10) 0.0210(10) 0.0007(8) 0.0043(8) -0.0011(8)
C9 0.0264(10) 0.0196(10) 0.0207(10) 0.0003(8) 0.0033(8) -0.0003(8)
C10 0.0271(10) 0.0138(10) 0.0194(10) -0.0015(7) 0.0038(8) 0.0004(8)
C11 0.0264(10) 0.0138(10) 0.0207(10) -0.0008(8) 0.0033(8) 0.0013(8)
C12 0.0265(11) 0.0236(12) 0.0252(11) -0.0035(8) 0.0041(8) 0.0001(8)
C13 0.0309(12) 0.0353(14) 0.0328(14) 0.0058(10) 0.0051(10) -0.0003(9)
C14 0.0314(12) 0.0423(16) 0.0346(14) 0.0082(11) 0.0008(10) 0.0036(10)
C15 0.0261(11) 0.0409(15) 0.0369(14) -0.0032(11) 0.0013(10) 0.0016(10)
C16 0.0290(12) 0.0346(15) 0.0335(13) -0.0014(9) 0.0065(10) -0.0031(9)
C17 0.0278(11) 0.0318(14) 0.0302(13) 0.0032(9) 0.0068(9) -0.0008(9)

loop_
_atom_type_symbol
_atom_type_description
_atom_type_scat_dispersion_real
_atom_type_scat_dispersion_imag
_atom_type_scat_source
C C 0.0033 0.0016 'International Tables Vol C Tables 4.2.6.8 and 6.1.1.4'
H H 0.0000 0.0000 'International Tables Vol C Tables 4.2.6.8 and 6.1.1.4'
S S 0.1246 0.1234 'International Tables Vol C Tables 4.2.6.8 and 6.1.1.4'

loop_
_geom_angle_atom_site_label_1
_geom_angle_atom_site_label_2
_geom_angle_atom_site_label_3
_geom_angle
_geom_angle_site_symmetry_1
_geom_angle_site_symmetry_3
_geom_angle_publ_flag
C11 S1 C1 90.42(10) . . yes
C2 C1 C10 121.44(19) . . yes
C2 C1 S1 125.34(17) . . yes
C10 C1 S1 113.21(16) . . yes
C1 C2 C3 119.11(19) . . yes
C1 C2 H1 120.4 . . no
C3 C2 H1 120.4 . . no
C2 C3 C4 120.75(19) . . yes
C2 C3 C8 119.89(18) . . yes
C4 C3 C8 119.31(19) . . yes
C5 C4 C3 121.7(2) . . yes
C5 C4 H2 119.2 . . no
C3 C4 H2 119.2 . . no
C4 C5 C6 118.3(2) . . yes
C4 C5 C12 121.0(2) . . yes
C6 C5 C12 120.7(2) . . yes
C7 C6 C5 121.7(2) . . yes
C7 C6 H3 119.2 . . no
C5 C6 H3 119.2 . . no
C6 C7 C8 120.8(2) . . yes
C6 C7 H4 119.6 . . no
C8 C7 H4 119.6 . . no
C9 C8 C7 121.91(19) . . yes
C9 C8 C3 120.02(19) . . yes
C7 C8 C3 118.07(18) . . yes
C10 C9 C8 119.56(19) . . yes
C10 C9 H5 120.2 . . no
C8 C9 H5 120.2 . . no
C9 C10 C1 119.96(19) . . yes
C9 C10 C11 131.27(19) . 3_655 yes
C1 C10 C11 108.76(18) . 3_655 yes
C11 C11 C10 114.6(2) 3_655 3_655 yes
C11 C11 S1 113.0(2) 3_655 . yes
C10 C11 S1 132.40(16) 3_655 . yes
C13 C12 C17 118.4(2) . . yes
C13 C12 C5 121.0(2) . . yes
C17 C12 C5 120.5(2) . . yes
C12 C13 C14 120.5(2) . . yes
C12 C13 H6 119.7 . . no
C14 C13 H6 119.7 . . no
C15 C14 C13 120.3(2) . . yes
C15 C14 H7 119.8 . . no
C13 C14 H7 119.8 . . no
C16 C15 C14 119.4(2) . . yes
C16 C15 H8 120.3 . . no
C14 C15 H8 120.3 . . no
C15 C16 C17 121.0(2) . . yes
C15 C16 H9 119.5 . . no
C17 C16 H9 119.5 . . no
C16 C17 C12 120.2(2) . . yes
C16 C17 H10 119.9 . . no
C12 C17 H10 119.9 . . no

loop_
_geom_bond_atom_site_label_1
_geom_bond_atom_site_label_2
_geom_bond_distance
_geom_bond_site_symmetry_2
_geom_bond_publ_flag
S1 C11 1.742(2) . yes
S1 C1 1.749(2) . yes
C1 C2 1.378(3) . yes
C1 C10 1.438(3) . yes
C2 C3 1.416(3) . yes
C2 H1 0.9500 . no
C3 C4 1.423(3) . yes
C3 C8 1.434(3) . yes
C4 C5 1.382(3) . yes
C4 H2 0.9500 . no
C5 C6 1.424(3) . yes
C5 C12 1.496(3) . yes
C6 C7 1.372(3) . yes
C6 H3 0.9500 . no
C7 C8 1.426(3) . yes
C7 H4 0.9500 . no
C8 C9 1.416(3) . yes
C9 C10 1.384(3) . yes
C9 H5 0.9500 . no
C10 C11 1.442(3) 3_655 yes
C11 C11 1.369(4) 3_655 yes
C11 C10 1.442(3) 3_655 yes
C12 C13 1.398(3) . yes
C12 C17 1.404(3) . yes
C13 C14 1.398(3) . yes
C13 H6 0.9500 . no
C14 C15 1.386(4) . yes
C14 H7 0.9500 . no
C15 C16 1.378(4) . yes
C15 H8 0.9500 . no
C16 C17 1.390(3) . yes
C16 H9 0.9500 . no
C17 H10 0.9500 . no

loop_
_geom_torsion_atom_site_label_1
_geom_torsion_atom_site_label_2
_geom_torsion_atom_site_label_3
_geom_torsion_atom_site_label_4
_geom_torsion
_geom_torsion_site_symmetry_4
_geom_torsion_publ_flag
C11 S1 C1 C2 -179.9(2) . yes
C11 S1 C1 C10 1.07(16) . yes
C10 C1 C2 C3 0.2(3) . yes
S1 C1 C2 C3 -178.74(17) . yes
C1 C2 C3 C4 176.71(19) . yes
C1 C2 C3 C8 -0.8(3) . yes
C2 C3 C4 C5 -177.6(2) . yes
C8 C3 C4 C5 0.0(3) . yes
C3 C4 C5 C6 -2.6(3) . yes
C3 C4 C5 C12 175.48(19) . yes
C4 C5 C6 C7 2.9(3) . yes
C12 C5 C6 C7 -175.2(2) . yes
C5 C6 C7 C8 -0.4(3) . yes
C6 C7 C8 C9 177.0(2) . yes
C6 C7 C8 C3 -2.3(3) . yes
C2 C3 C8 C9 0.7(3) . yes
C4 C3 C8 C9 -176.84(19) . yes
C2 C3 C8 C7 -179.93(19) . yes
C4 C3 C8 C7 2.5(3) . yes
C7 C8 C9 C10 -179.3(2) . yes
C3 C8 C9 C10 0.0(3) . yes
C8 C9 C10 C1 -0.7(3) . yes
C8 C9 C10 C11 180.0(2) 3_655 yes
C2 C1 C10 C9 0.6(3) . yes
S1 C1 C10 C9 179.65(16) . yes
C2 C1 C10 C11 -179.93(19) 3_655 yes
S1 C1 C10 C11 -0.9(2) 3_655 yes
C1 S1 C11 C11 -1.0(2) 3_655 yes
C1 S1 C11 C10 179.8(2) 3_655 yes
C4 C5 C12 C13 24.0(3) . yes
C6 C5 C12 C13 -158.0(2) . yes
C4 C5 C12 C17 -154.7(2) . yes
C6 C5 C12 C17 23.3(3) . yes
C17 C12 C13 C14 0.4(4) . yes
C5 C12 C13 C14 -178.4(2) . yes
C12 C13 C14 C15 -0.7(4) . yes
C13 C14 C15 C16 0.5(4) . yes
C14 C15 C16 C17 0.1(4) . yes
C15 C16 C17 C12 -0.4(4) . yes
C13 C12 C17 C16 0.2(3) . yes
C5 C12 C17 C16 178.9(2) . yes
